data_1566386
loop_
_publ_author_name
'Birchall, Lee'
'Truccolo, Giada'
'Jackson, Lewis'
'Shepherd, Helena Jane'

_publ_section_title
;
 Co-crystallisation as a Modular Approach to the Discovery of
 Spin-Crossover Materials
;
_journal_name_full 'Chemical Science'
_journal_paper_doi 10.1039/D1SC04956A
_journal_year 2022
_chemical_formula_moiety 'C22 H18 Fe N10, 2(B F4), 2(C12 H10 N2)'
_chemical_formula_sum 'C46 H38 B2 F8 Fe N14'
_chemical_formula_weight 1016.37
_space_group_crystal_system monoclinic
_space_group_IT_number 14
_space_group_name_Hall '-P 2ybc'
_space_group_name_H-M_alt 'P 1 21/c 1'
_atom_sites_solution_hydrogens geom
_atom_sites_solution_primary dual
_audit_creation_date 2021-08-09
_audit_creation_method
;
Olex2 1.3
(compiled 2020.11.12 svn.r5f609507 for OlexSys, GUI svn.r6272)
;
_audit_update_record
;
2021-08-11 deposited with the CCDC.	2022-02-17 downloaded from the CCDC.
;
_cell_angle_alpha 90
_cell_angle_beta 99.669(4)
_cell_angle_gamma 90
_cell_formula_units_Z 4
_cell_length_a 10.4294(5)
_cell_length_b 18.5284(11)
_cell_length_c 24.7378(8)
_cell_measurement_reflns_used 3180
_cell_measurement_temperature 293(2)
_cell_measurement_theta_max 66.0110
_cell_measurement_theta_min 4.2700
_cell_volume 4712.4(4)
_computing_cell_refinement 'CrysAlisPro 1.171.40.67a (Rigaku OD, 2019)'
_computing_data_collection 'CrysAlisPro 1.171.40.67a (Rigaku OD, 2019)'
_computing_data_reduction 'CrysAlisPro 1.171.40.67a (Rigaku OD, 2019)'
_computing_molecular_graphics 'Olex2 1.3 (Dolomanov et al., 2009)'
_computing_publication_material 'Olex2 1.3 (Dolomanov et al., 2009)'
_computing_structure_refinement 'SHELXL 2013/4 (Sheldrick, 2015)'
_computing_structure_solution 'SHELXT  (Sheldrick, 2015)'
_diffrn_ambient_temperature 293(2)
_diffrn_detector 'CCD plate'
_diffrn_detector_area_resol_mean 5.2887
_diffrn_detector_type AtlasS2
_diffrn_measured_fraction_theta_full 0.999
_diffrn_measured_fraction_theta_max 0.981
_diffrn_measurement_details
;
List of Runs (angles in degrees, time in seconds):

  # Type    Start    End  Width  t~exp~   \w     \q     \k     \f   Frames
#--------------------------------------------------------------------------
  1  \w    -92.00  -2.00   1.00   10.00    --  -42.16 125.00 120.00   90
  2  \w   -116.00 -18.00   1.00   10.00    --  -42.16 -38.00 -60.00   98
  3  \w    -92.00  -2.00   1.00   10.00    --  -42.16 125.00  90.00   90
  4  \w     31.00 118.00   1.00   40.00    --  103.72-125.00 -90.00   87
  5  \w     31.00 118.00   1.00   40.00    --  103.72-125.00  30.00   87
  6  \w     78.00 177.00   1.00   40.00    --  103.72  45.00 -30.00   99
  7  \w    100.00 175.00   1.00   40.00    --  103.72 125.00-180.00   75
  8  \w     94.00 120.00   1.00   40.00    --  103.72 125.00-120.00   26
  9  \w    144.00 171.00   1.00   40.00    --  103.72 125.00-120.00   27
 10  \w     21.00  81.00   1.00   40.00    --  103.72 -94.00 -60.00   60
 11  \w     21.00  54.00   1.00   40.00    --  103.72 -94.00-150.00   33
 12  \w     36.00 129.00   1.00   40.00    --  103.72 -30.00  30.00   93
;
_diffrn_measurement_device 'four-circle diffractometer'
_diffrn_measurement_device_type 'SuperNova, Dual, Cu at home/near, AtlasS2'
_diffrn_measurement_method '\w scans'
_diffrn_orient_matrix_type 'CrysAlisPro convention (1999,Acta A55,543-557)'
_diffrn_orient_matrix_UB_11 -0.0482404000
_diffrn_orient_matrix_UB_12 -0.0686121000
_diffrn_orient_matrix_UB_13 0.0255349000
_diffrn_orient_matrix_UB_21 0.1333984000
_diffrn_orient_matrix_UB_22 -0.0358405000
_diffrn_orient_matrix_UB_23 0.0003086000
_diffrn_orient_matrix_UB_31 0.0482049000
_diffrn_orient_matrix_UB_32 0.0304392000
_diffrn_orient_matrix_UB_33 0.0577704000
_diffrn_radiation_monochromator mirror
_diffrn_radiation_probe x-ray
_diffrn_radiation_type 'Cu K\a'
_diffrn_radiation_wavelength 1.54184
_diffrn_reflns_av_R_equivalents 0.0583
_diffrn_reflns_av_unetI/netI 0.0611
_diffrn_reflns_Laue_measured_fraction_full 0.999
_diffrn_reflns_Laue_measured_fraction_max 0.981
_diffrn_reflns_limit_h_max 12
_diffrn_reflns_limit_h_min -12
_diffrn_reflns_limit_k_max 22
_diffrn_reflns_limit_k_min -21
_diffrn_reflns_limit_l_max 30
_diffrn_reflns_limit_l_min -25
_diffrn_reflns_number 25171
_diffrn_reflns_point_group_measured_fraction_full 0.999
_diffrn_reflns_point_group_measured_fraction_max 0.981
_diffrn_reflns_theta_full 67.684
_diffrn_reflns_theta_max 71.946
_diffrn_reflns_theta_min 3.625
_diffrn_source 'micro-focus sealed X-ray tube'
_diffrn_source_type 'SuperNova (Cu) X-ray Source'
_exptl_absorpt_coefficient_mu 3.281
_exptl_absorpt_correction_T_max 0.980
_exptl_absorpt_correction_T_min 0.846
_exptl_absorpt_correction_type gaussian
_exptl_absorpt_process_details
;
CrysAlisPro 1.171.40.67a (Rigaku Oxford Diffraction, 2019)
Numerical absorption correction based on gaussian integration over
			a multifaceted crystal model
Empirical absorption correction using spherical harmonics,
 implemented in SCALE3 ABSPACK scaling algorithm.
;
_exptl_crystal_colour yellow
_exptl_crystal_colour_primary yellow
_exptl_crystal_density_diffrn 1.433
_exptl_crystal_description plate
_exptl_crystal_F_000 2080
_exptl_crystal_size_max 0.097
_exptl_crystal_size_mid 0.062
_exptl_crystal_size_min 0.037
_refine_diff_density_max 0.458
_refine_diff_density_min -0.328
_refine_diff_density_rms 0.046
_refine_ls_extinction_method none
_refine_ls_goodness_of_fit_ref 1.012
_refine_ls_hydrogen_treatment constr
_refine_ls_matrix_type full
_refine_ls_number_parameters 657
_refine_ls_number_reflns 9068
_refine_ls_number_restraints 112
_refine_ls_restrained_S_all 1.052
_refine_ls_R_factor_all 0.1088
_refine_ls_R_factor_gt 0.0614
_refine_ls_shift/su_max 0.001
_refine_ls_shift/su_mean 0.000
_refine_ls_structure_factor_coef Fsqd
_refine_ls_weighting_details 'w=1/[\s^2^(Fo^2^)+(0.0679P)^2^+1.0318P] where P=(Fo^2^+2Fc^2^)/3'
_refine_ls_weighting_scheme calc
_refine_ls_wR_factor_gt 0.1417
_refine_ls_wR_factor_ref 0.1710
_reflns_Friedel_coverage 0.000
_reflns_number_gt 5430
_reflns_number_total 9068
_reflns_threshold_expression 'I > 2\s(I)'
_cod_data_source_file d1sc04956a1.cif
_cod_data_source_block ltb-106-003a_rt_red_ref
_cod_database_code 1566386
_shelxl_version_number 2013-4
_chemical_oxdiff_formula 'Fe C46 H38 B2 F8 N14'
_chemical_oxdiff_usercomment RT
_shelx_space_group_comment
;
The symmetry employed for this shelxl refinement is uniquely defined
by the following loop, which should always be used as a source of
symmetry information in preference to the above space-group names.
They are only intended as comments.
;
_reflns_odcompleteness_completeness 99.95
_reflns_odcompleteness_iscentric 1
_reflns_odcompleteness_theta 66.97
_olex2_refinement_description
;
1. Fixed Uiso
 At 1.2 times of:
  All C(H) groups, All N(H) groups
2. Restrained distances
 F1-F4A \\sim F1-F2A \\sim F1-F3A \\sim F4A-F2A \\sim F4A-F3A \\sim F2A-F3A
 with sigma of 0.04
 B1-F1 \\sim B1-F4A \\sim B1-F2A \\sim B1-F3A
 with sigma of 0.02
 C40B-C39 \\sim C40A-C39 \\sim C41A-C42 \\sim C41B-C42
 with sigma of 0.02
 F2B-F4B \\sim F2B-F3B \\sim F3A-F2A \\sim F2A-F4A
 with sigma of 0.04
 B1-F2B \\sim B1-F4B \\sim B1-F3A \\sim B1-F2A \\sim B1-F1 \\sim B1-F4A \\sim
B1-F3B
 with sigma of 0.02
3. Uiso/Uaniso restraints and constraints
Uanis(C40A) = Uanis(C40B)
Uanis(C41A) = Uanis(C41B)
Uanis(F3A) = Uanis(F2B)
Uanis(F2A) = Uanis(F4B)
Uanis(F4A) = Uanis(F3B)
4. Rigid body (RIGU) restrains
 B1, F1, F2B, F4B, F3A, F2A, F4A, F3B
 with sigma for 1-2 distances of 0.004 and sigma for 1-3 distances of 0.004
5. Others
 Sof(C40B)=Sof(H40B)=Sof(C41B)=Sof(H41B)=1-FVAR(1)
 Sof(C40A)=Sof(H40A)=Sof(C41A)=Sof(H41A)=FVAR(1)
 Sof(F2B)=Sof(F4B)=Sof(F3B)=1-FVAR(2)
 Sof(F4A)=Sof(F2A)=Sof(F3A)=FVAR(2)
6.a Aromatic/amide H refined with riding coordinates:
 N1(H1), N6(H6), N5(H5), N10(H10), C12(H12), C29(H29), C2(H2), C1(H1A),
 C31(H31), C7(H7), C18(H18), C11(H11), C21(H21), C10(H10A), C5(H5A), C32(H32),
 C28(H28), C24(H24), C16(H16), C17(H17), C26(H26), C25(H25), C13(H13), C22(H22),
  C6(H6A), C23(H23), C34(H34), C33(H33), C46(H46), C38(H38), C36(H36), C35(H35),
  C37(H37), C44(H44), C45(H45), C43(H43), C40A(H40A), C41A(H41A), C40B(H40B),
 C41B(H41B)
;
_olex2_submission_special_instructions 'No special instructions were received'
_oxdiff_exptl_absorpt_empirical_details
;
Empirical correction (ABSPACK) includes:
- Absorption correction using spherical harmonics
- Frame scaling
;
_oxdiff_exptl_absorpt_empirical_full_max 1.216
_oxdiff_exptl_absorpt_empirical_full_min 0.893

loop_
_space_group_symop_operation_xyz
'x, y, z'
'-x, y+1/2, -z+1/2'
'-x, -y, -z'
'x, -y-1/2, z-1/2'

loop_
_atom_site_label
_atom_site_type_symbol
_atom_site_fract_x
_atom_site_fract_y
_atom_site_fract_z
_atom_site_U_iso_or_equiv
_atom_site_adp_type
_atom_site_occupancy
_atom_site_site_symmetry_order
_atom_site_calc_flag
_atom_site_refinement_flags_posn
_atom_site_refinement_flags_adp
_atom_site_refinement_flags_occupancy
_atom_site_disorder_assembly
_atom_site_disorder_group
Fe1 Fe 0.41937(5) 0.69946(3) 0.68905(2) 0.04907(17) Uani 1 1 d . . . . .
F7 F 0.1404(3) 0.59423(17) 0.38791(11) 0.0911(8) Uani 1 1 d . . . . .
N2 N 0.2690(3) 0.78122(17) 0.68117(11) 0.0540(8) Uani 1 1 d . . . . .
N3 N 0.3157(3) 0.69032(16) 0.60711(10) 0.0476(7) Uani 1 1 d . . . . .
N7 N 0.5785(3) 0.77588(18) 0.69130(12) 0.0558(8) Uani 1 1 d . . . . .
N9 N 0.3153(3) 0.62147(18) 0.73314(11) 0.0559(8) Uani 1 1 d . . . . .
N4 N 0.5159(3) 0.61377(18) 0.64972(11) 0.0552(8) Uani 1 1 d . . . . .
N1 N 0.2217(3) 0.82918(19) 0.71365(12) 0.0618(9) Uani 1 1 d . . . . .
H1 H 0.2571 0.8384 0.7469 0.074 Uiso 1 1 calc R U . . .
N8 N 0.5298(3) 0.69117(17) 0.76935(11) 0.0520(7) Uani 1 1 d . . . . .
N6 N 0.6289(3) 0.8192(2) 0.65628(13) 0.0643(9) Uani 1 1 d . . . . .
H6 H 0.5914 0.8287 0.6234 0.077 Uiso 1 1 calc R U . . .
N5 N 0.6199(3) 0.57022(18) 0.66183(13) 0.0590(8) Uani 1 1 d . . . . .
H5 H 0.6686 0.5682 0.6935 0.071 Uiso 1 1 calc R U . . .
N10 N 0.2147(3) 0.57538(19) 0.72181(13) 0.0642(9) Uani 1 1 d . . . . .
H10 H 0.1599 0.5755 0.6917 0.077 Uiso 1 1 calc R U . . .
F1 F 0.7187(4) 0.9175(2) 0.47909(14) 0.1356(15) Uani 1 1 d D U . . .
C9 C 0.4673(4) 0.6005(2) 0.59692(13) 0.0527(9) Uani 1 1 d . . . . .
C3 C 0.1852(3) 0.7823(2) 0.63362(14) 0.0515(9) Uani 1 1 d . . . . .
N11 N 1.0219(4) 0.9001(2) 1.12865(15) 0.0777(11) Uani 1 1 d . . . . .
C8 C 0.3521(4) 0.6414(2) 0.57250(13) 0.0521(9) Uani 1 1 d . . . . .
N13 N 0.4583(4) 0.8505(2) 0.56144(16) 0.0780(11) Uani 1 1 d . . . . .
N12 N 0.4057(4) 0.8609(2) 0.80661(15) 0.0781(11) Uani 1 1 d . . . . .
N14 N -0.2132(5) 0.9249(3) 0.26308(16) 0.0845(12) Uani 1 1 d . . . . .
F8 F 0.0722(4) 0.6827(2) 0.32721(19) 0.1372(15) Uani 1 1 d . . . . .
C20 C 0.3757(4) 0.6037(2) 0.78351(14) 0.0580(10) Uani 1 1 d . . . . .
C14 C 0.6659(3) 0.7761(2) 0.73793(15) 0.0565(9) Uani 1 1 d . . . . .
C15 C 0.6366(4) 0.7323(2) 0.78277(14) 0.0555(9) Uani 1 1 d . . . . .
C4 C 0.2131(3) 0.7334(2) 0.59092(13) 0.0518(9) Uani 1 1 d . . . . .
C30 C 0.6027(4) 0.8849(2) 0.89653(15) 0.0600(10) Uani 1 1 d . . . . .
C19 C 0.4922(4) 0.6448(2) 0.80588(14) 0.0556(9) Uani 1 1 d . . . . .
C12 C 0.7453(4) 0.8457(3) 0.67955(18) 0.0741(12) Uani 1 1 d . . . . .
H12 H 0.7980 0.8764 0.6631 0.089 Uiso 1 1 calc R U . . .
C29 C 0.7073(4) 0.8978(3) 0.94331(16) 0.0684(11) Uani 1 1 d . . . . .
H29 H 0.7648 0.9351 0.9396 0.082 Uiso 1 1 calc R U . . .
C2 C 0.0859(4) 0.8322(2) 0.63621(17) 0.0661(11) Uani 1 1 d . . . . .
H2 H 0.0163 0.8436 0.6088 0.079 Uiso 1 1 calc R U . . .
C1 C 0.1136(4) 0.8607(3) 0.68804(18) 0.0703(12) Uani 1 1 d . . . . .
H1A H 0.0655 0.8957 0.7027 0.084 Uiso 1 1 calc R U . . .
C31 C 0.6084(4) 0.9145(3) 0.84611(17) 0.0724(12) Uani 1 1 d . . . . .
H31 H 0.6784 0.9434 0.8413 0.087 Uiso 1 1 calc R U . . .
C27 C 0.8303(4) 0.8765(3) 1.03664(17) 0.0660(11) Uani 1 1 d . . . . .
C7 C 0.2838(4) 0.6333(2) 0.51995(14) 0.0641(11) Uani 1 1 d . . . . .
H7 H 0.3095 0.5992 0.4963 0.077 Uiso 1 1 calc R U . . .
C18 C 0.5631(4) 0.6402(3) 0.85867(15) 0.0702(12) Uani 1 1 d . . . . .
H18 H 0.5378 0.6085 0.8840 0.084 Uiso 1 1 calc R U . . .
F5 F 0.0517(6) 0.5709(3) 0.30264(15) 0.176(2) Uani 1 1 d . . . . .
C11 C 0.6386(4) 0.5306(2) 0.61910(17) 0.0657(11) Uani 1 1 d . . . . .
H11 H 0.7048 0.4972 0.6182 0.079 Uiso 1 1 calc R U . . .
C21 C 0.3133(5) 0.5464(3) 0.80368(17) 0.0740(12) Uani 1 1 d . . . . .
H21 H 0.3362 0.5240 0.8376 0.089 Uiso 1 1 calc R U . . .
C10 C 0.5419(4) 0.5482(2) 0.57654(16) 0.0643(11) Uani 1 1 d . . . . .
H10A H 0.5290 0.5291 0.5413 0.077 Uiso 1 1 calc R U . . .
C5 C 0.1399(4) 0.7281(2) 0.53828(14) 0.0619(10) Uani 1 1 d . . . . .
H5A H 0.0689 0.7581 0.5273 0.074 Uiso 1 1 calc R U . . .
C32 C 0.4952(4) 0.8435(3) 0.90141(18) 0.0709(12) Uani 1 1 d . . . . .
H32 H 0.4868 0.8229 0.9349 0.085 Uiso 1 1 calc R U . . .
C28 C 0.7277(4) 0.8625(3) 0.98937(18) 0.0709(11) Uani 1 1 d . . . . .
H28 H 0.6715 0.8244 0.9927 0.085 Uiso 1 1 calc R U . . .
F6 F -0.0689(3) 0.6109(3) 0.3578(2) 0.194(3) Uani 1 1 d . . . . .
C24 C 0.9461(5) 0.8417(3) 1.12435(18) 0.0776(13) Uani 1 1 d . . . . .
H24 H 0.9590 0.8083 1.1528 0.093 Uiso 1 1 calc R U . . .
C16 C 0.7093(4) 0.7300(3) 0.83543(15) 0.0667(12) Uani 1 1 d . . . . .
H16 H 0.7818 0.7595 0.8450 0.080 Uiso 1 1 calc R U . . .
C17 C 0.6712(5) 0.6832(3) 0.87297(16) 0.0740(13) Uani 1 1 d . . . . .
H17 H 0.7189 0.6805 0.9082 0.089 Uiso 1 1 calc R U . . .
C26 C 0.8499(5) 0.8281(3) 1.08033(18) 0.0729(12) Uani 1 1 d . . . . .
H26 H 0.7984 0.7870 1.0798 0.087 Uiso 1 1 calc R U . . .
C25 C 0.9062(4) 0.9377(3) 1.04148(18) 0.0761(12) Uani 1 1 d . . . . .
H25 H 0.8942 0.9725 1.0140 0.091 Uiso 1 1 calc R U . . .
F4A F 0.9217(6) 0.9200(4) 0.5164(3) 0.1398(19) Uani 0.700(5) 1 d D U P A 1
C13 C 0.7716(4) 0.8192(3) 0.73174(18) 0.0762(13) Uani 1 1 d . . . . .
H13 H 0.8452 0.8281 0.7578 0.091 Uiso 1 1 calc R U . . .
C22 C 0.2103(5) 0.5292(3) 0.76329(18) 0.0736(12) Uani 1 1 d . . . . .
H22 H 0.1495 0.4928 0.7645 0.088 Uiso 1 1 calc R U . . .
C6 C 0.1759(4) 0.6768(3) 0.50310(14) 0.0696(12) Uani 1 1 d . . . . .
H6A H 0.1279 0.6715 0.4681 0.084 Uiso 1 1 calc R U . . .
C23 C 1.0006(5) 0.9469(3) 1.08762(19) 0.0824(14) Uani 1 1 d . . . . .
H23 H 1.0518 0.9883 1.0899 0.099 Uiso 1 1 calc R U . . .
C34 C 0.4000(4) 0.8328(3) 0.8557(2) 0.0755(12) Uani 1 1 d . . . . .
H34 H 0.3284 0.8046 0.8596 0.091 Uiso 1 1 calc R U . . .
C39 C 0.2640(5) 0.8741(3) 0.4717(2) 0.0883(16) Uani 1 1 d D . . . .
C33 C 0.5097(5) 0.9011(3) 0.80242(17) 0.0759(13) Uani 1 1 d . . . . .
H33 H 0.5163 0.9210 0.7685 0.091 Uiso 1 1 calc R U . . .
C46 C -0.1216(6) 0.8755(4) 0.2618(2) 0.0960(18) Uani 1 1 d . . . . .
H46 H -0.1252 0.8482 0.2300 0.115 Uiso 1 1 calc R U . . .
C38 C 0.3649(6) 0.8287(4) 0.4691(2) 0.0988(18) Uani 1 1 d . . . . .
H38 H 0.3700 0.8044 0.4366 0.119 Uiso 1 1 calc R U . . .
C36 C 0.4588(5) 0.8186(3) 0.5138(2) 0.0910(16) Uani 1 1 d . . . . .
H36 H 0.5271 0.7875 0.5106 0.109 Uiso 1 1 calc R U . . .
C42 C -0.0123(6) 0.9016(4) 0.3522(3) 0.116(3) Uani 1 1 d D . . . .
C35 C 0.3610(5) 0.8954(3) 0.5639(2) 0.0873(14) Uani 1 1 d . . . . .
H35 H 0.3586 0.9190 0.5969 0.105 Uiso 1 1 calc R U . . .
B2 B 0.0476(5) 0.6161(3) 0.3456(2) 0.0713(14) Uani 1 1 d . . . . .
C37 C 0.2630(6) 0.9091(3) 0.5205(3) 0.0963(17) Uani 1 1 d . . . . .
H37 H 0.1971 0.9416 0.5242 0.116 Uiso 1 1 calc R U . . .
C44 C -0.0219(6) 0.8619(4) 0.3045(3) 0.110(2) Uani 1 1 d . . . . .
H44 H 0.0390 0.8262 0.3012 0.132 Uiso 1 1 calc R U . . .
F2A F 0.7789(7) 0.9182(4) 0.5689(2) 0.145(2) Uani 0.700(5) 1 d D U P A 1
C45 C -0.2047(7) 0.9623(3) 0.3088(2) 0.108(2) Uani 1 1 d . . . . .
H45 H -0.2673 0.9972 0.3115 0.129 Uiso 1 1 calc R U . . .
C43 C -0.1065(8) 0.9517(4) 0.3529(2) 0.124(3) Uani 1 1 d . . . . .
H43 H -0.1050 0.9799 0.3841 0.149 Uiso 1 1 calc R U . . .
C40A C 0.1717(10) 0.8696(6) 0.4163(3) 0.071(2) Uani 0.519(6) 1 d D . P B 1
H40A H 0.1891 0.8382 0.3891 0.085 Uiso 0.519(6) 1 calc R U P B 1
F3A F 0.7905(8) 0.8196(3) 0.5208(3) 0.157(2) Uani 0.700(5) 1 d D U P A 1
C41A C 0.0716(10) 0.9095(5) 0.4083(3) 0.0722(19) Uani 0.519(6) 1 d D . P B 1
H41A H 0.0511 0.9412 0.4348 0.087 Uiso 0.519(6) 1 calc R U P B 1
B1 B 0.8060(6) 0.8900(4) 0.5202(2) 0.0998(18) Uani 1 1 d D U . . .
C40B C 0.1442(10) 0.9034(6) 0.4360(4) 0.071(2) Uani 0.481(6) 1 d D . P B 2
H40B H 0.0978 0.9424 0.4464 0.085 Uiso 0.481(6) 1 calc R U P B 2
C41B C 0.1099(10) 0.8692(6) 0.3886(4) 0.0722(19) Uani 0.481(6) 1 d D . P B 2
H41B H 0.1549 0.8297 0.3782 0.087 Uiso 0.481(6) 1 calc R U P B 2
F2B F 0.7643(17) 0.8496(8) 0.5596(6) 0.157(2) Uani 0.300(5) 1 d D U P A 2
F4B F 0.9109(16) 0.9279(10) 0.5434(6) 0.145(2) Uani 0.300(5) 1 d D U P A 2
F3B F 0.8749(14) 0.8317(8) 0.4969(6) 0.1398(19) Uani 0.300(5) 1 d D U P A 2

loop_
_atom_site_aniso_label
_atom_site_aniso_U_11
_atom_site_aniso_U_22
_atom_site_aniso_U_33
_atom_site_aniso_U_23
_atom_site_aniso_U_13
_atom_site_aniso_U_12
Fe1 0.0445(3) 0.0640(3) 0.0337(2) -0.0070(3) -0.00794(19) 0.0033(3)
F7 0.0802(17) 0.106(2) 0.0782(16) 0.0010(15) -0.0136(14) 0.0225(16)
N2 0.0482(16) 0.067(2) 0.0419(14) -0.0076(14) -0.0057(12) 0.0018(15)
N3 0.0462(15) 0.0584(18) 0.0348(12) -0.0051(13) -0.0034(11) -0.0014(14)
N7 0.0459(16) 0.070(2) 0.0466(15) -0.0046(15) -0.0062(13) 0.0004(15)
N9 0.0538(17) 0.066(2) 0.0441(15) -0.0028(14) -0.0043(13) -0.0013(16)
N4 0.0554(17) 0.0627(19) 0.0434(14) -0.0105(14) -0.0034(13) 0.0053(16)
N1 0.0595(19) 0.071(2) 0.0505(16) -0.0180(16) -0.0029(14) 0.0078(17)
N8 0.0479(16) 0.0648(19) 0.0382(13) -0.0083(14) -0.0080(12) 0.0116(15)
N6 0.0589(19) 0.075(2) 0.0551(17) -0.0031(16) -0.0021(15) 0.0001(17)
N5 0.0530(18) 0.064(2) 0.0568(17) -0.0068(15) -0.0015(14) 0.0084(16)
N10 0.0560(19) 0.076(2) 0.0561(17) -0.0016(17) -0.0043(15) 0.0007(18)
F1 0.171(3) 0.104(2) 0.107(2) 0.0004(19) -0.048(2) 0.022(2)
C9 0.059(2) 0.054(2) 0.0441(17) -0.0078(16) 0.0053(16) -0.0101(18)
C3 0.0453(18) 0.058(2) 0.0467(17) 0.0017(16) -0.0050(14) -0.0005(17)
N11 0.073(2) 0.092(3) 0.062(2) -0.015(2) -0.0067(18) 0.015(2)
C8 0.054(2) 0.062(2) 0.0384(16) -0.0038(16) 0.0020(15) -0.0103(18)
N13 0.065(2) 0.093(3) 0.071(2) 0.010(2) -0.0019(18) -0.004(2)
N12 0.062(2) 0.095(3) 0.070(2) -0.027(2) -0.0098(18) 0.013(2)
N14 0.089(3) 0.093(3) 0.063(2) 0.017(2) -0.010(2) -0.031(3)
F8 0.118(3) 0.105(3) 0.176(4) 0.048(3) -0.012(3) 0.005(2)
C20 0.059(2) 0.069(3) 0.0430(17) -0.0003(18) 0.0013(16) 0.011(2)
C14 0.0440(18) 0.070(3) 0.0499(19) -0.0150(18) -0.0077(15) 0.0017(18)
C15 0.049(2) 0.066(2) 0.0468(18) -0.0149(18) -0.0062(15) 0.0088(19)
C4 0.0468(19) 0.063(2) 0.0410(16) 0.0033(16) -0.0059(14) -0.0091(18)
C30 0.053(2) 0.070(3) 0.056(2) -0.0119(19) 0.0032(17) 0.005(2)
C19 0.058(2) 0.063(2) 0.0416(17) -0.0047(17) -0.0035(16) 0.0125(19)
C12 0.057(2) 0.084(3) 0.076(3) -0.003(2) -0.003(2) -0.015(2)
C29 0.058(2) 0.086(3) 0.057(2) -0.011(2) -0.0013(18) -0.004(2)
C2 0.053(2) 0.074(3) 0.065(2) 0.000(2) -0.0090(19) 0.008(2)
C1 0.055(2) 0.074(3) 0.078(3) -0.013(2) 0.000(2) 0.012(2)
C31 0.060(2) 0.092(3) 0.065(2) -0.015(2) 0.009(2) 0.000(2)
C27 0.057(2) 0.075(3) 0.061(2) -0.013(2) -0.0037(18) 0.007(2)
C7 0.075(3) 0.076(3) 0.0386(17) -0.0116(18) 0.0018(17) -0.005(2)
C18 0.081(3) 0.083(3) 0.0416(18) -0.0023(19) -0.0050(19) 0.022(3)
F5 0.265(6) 0.164(4) 0.082(2) -0.024(2) -0.017(3) -0.008(4)
C11 0.065(2) 0.061(3) 0.073(2) -0.012(2) 0.018(2) 0.004(2)
C21 0.079(3) 0.080(3) 0.059(2) 0.016(2) 0.001(2) 0.001(3)
C10 0.070(3) 0.069(3) 0.054(2) -0.0186(19) 0.0100(19) -0.008(2)
C5 0.055(2) 0.079(3) 0.0459(19) 0.0072(19) -0.0088(16) -0.004(2)
C32 0.056(2) 0.084(3) 0.068(2) -0.009(2) -0.003(2) -0.002(2)
C28 0.060(2) 0.077(3) 0.071(3) -0.011(2) -0.003(2) -0.004(2)
F6 0.070(2) 0.292(7) 0.225(5) 0.146(5) 0.042(3) 0.056(3)
C24 0.083(3) 0.086(3) 0.060(2) -0.005(2) 0.000(2) 0.026(3)
C16 0.060(2) 0.081(3) 0.050(2) -0.019(2) -0.0186(18) 0.012(2)
C17 0.080(3) 0.090(3) 0.0412(19) -0.012(2) -0.0218(19) 0.013(3)
C26 0.075(3) 0.068(3) 0.072(3) -0.006(2) 0.002(2) 0.006(2)
C25 0.067(3) 0.089(3) 0.067(2) 0.000(2) -0.006(2) 0.000(3)
F4A 0.127(4) 0.172(5) 0.122(4) 0.007(4) 0.025(3) -0.014(3)
C13 0.058(2) 0.093(3) 0.071(3) -0.010(2) -0.011(2) -0.010(2)
C22 0.072(3) 0.071(3) 0.076(3) 0.011(2) 0.006(2) -0.008(2)
C6 0.076(3) 0.087(3) 0.0368(17) -0.0058(19) -0.0146(18) -0.014(2)
C23 0.068(3) 0.097(4) 0.075(3) -0.014(3) -0.008(2) -0.008(3)
C34 0.055(2) 0.083(3) 0.084(3) -0.017(3) -0.001(2) -0.001(2)
C39 0.076(3) 0.105(4) 0.076(3) 0.033(3) -0.011(3) -0.020(3)
C33 0.072(3) 0.098(4) 0.054(2) -0.014(2) 0.000(2) 0.011(3)
C46 0.092(4) 0.122(5) 0.073(3) 0.001(3) 0.010(3) -0.035(4)
C38 0.089(4) 0.139(5) 0.067(3) -0.006(3) 0.010(3) -0.008(4)
C36 0.073(3) 0.113(4) 0.084(3) -0.003(3) 0.004(3) 0.011(3)
C42 0.095(4) 0.150(6) 0.089(4) 0.053(4) -0.029(3) -0.056(4)
C35 0.090(4) 0.092(4) 0.078(3) -0.007(3) 0.008(3) 0.002(3)
B2 0.055(3) 0.085(4) 0.069(3) 0.009(3) -0.006(2) 0.009(3)
C37 0.081(3) 0.080(4) 0.122(5) 0.018(3) -0.002(3) 0.016(3)
C44 0.071(3) 0.141(6) 0.112(5) 0.037(4) 0.000(3) -0.014(4)
F2A 0.179(5) 0.167(5) 0.086(3) 0.009(3) 0.010(3) -0.026(4)
C45 0.124(5) 0.088(4) 0.100(4) 0.009(3) -0.011(4) -0.017(4)
C43 0.159(7) 0.127(6) 0.071(3) 0.005(4) -0.027(4) -0.060(5)
C40A 0.078(5) 0.078(6) 0.054(5) -0.004(4) 0.001(4) -0.005(4)
F3A 0.193(5) 0.099(4) 0.166(5) 0.038(3) -0.008(4) -0.003(4)
C41A 0.083(5) 0.066(5) 0.062(4) -0.002(3) -0.005(3) -0.006(4)
B1 0.105(4) 0.100(4) 0.081(3) 0.023(3) -0.024(3) -0.008(3)
C40B 0.078(5) 0.078(6) 0.054(5) -0.004(4) 0.001(4) -0.005(4)
C41B 0.083(5) 0.066(5) 0.062(4) -0.002(3) -0.005(3) -0.006(4)
F2B 0.193(5) 0.099(4) 0.166(5) 0.038(3) -0.008(4) -0.003(4)
F4B 0.179(5) 0.167(5) 0.086(3) 0.009(3) 0.010(3) -0.026(4)
F3B 0.127(4) 0.172(5) 0.122(4) 0.007(4) 0.025(3) -0.014(3)

loop_
_atom_type_symbol
_atom_type_description
_atom_type_scat_dispersion_real
_atom_type_scat_dispersion_imag
_atom_type_scat_source
C C 0.0181 0.0091 'International Tables Vol C Tables 4.2.6.8 and 6.1.1.4'
H H 0.0000 0.0000 'International Tables Vol C Tables 4.2.6.8 and 6.1.1.4'
B B 0.0090 0.0039 'International Tables Vol C Tables 4.2.6.8 and 6.1.1.4'
F F 0.0727 0.0534 'International Tables Vol C Tables 4.2.6.8 and 6.1.1.4'
Fe Fe -1.1336 3.1974 'International Tables Vol C Tables 4.2.6.8 and 6.1.1.4'
N N 0.0311 0.0180 'International Tables Vol C Tables 4.2.6.8 and 6.1.1.4'

loop_
_exptl_crystal_face_index_h
_exptl_crystal_face_index_k
_exptl_crystal_face_index_l
_exptl_crystal_face_perp_dist
2 0 15 0.0521
1 -12 -2 0.0242
-2 0 -15 0.0328
-5 1 12 0.0153
-4 -5 -11 0.0420
7 2 -2 0.0252
5 -1 -12 0.0210
1 -4 -15 0.0248
-1 10 -8 0.0258
-1 12 3 0.0299
2 -8 11 0.0452

loop_
_geom_angle_atom_site_label_1
_geom_angle_atom_site_label_2
_geom_angle_atom_site_label_3
_geom_angle
_geom_angle_site_symmetry_1
_geom_angle_site_symmetry_3
_geom_angle_publ_flag
N2 Fe1 N7 94.88(12) . . ?
N2 Fe1 N9 95.38(12) . . ?
N2 Fe1 N4 147.78(10) . . ?
N3 Fe1 N2 74.14(11) . . ?
N3 Fe1 N7 109.77(11) . . ?
N3 Fe1 N9 101.80(11) . . ?
N3 Fe1 N4 73.68(11) . . ?
N7 Fe1 N9 148.37(11) . . ?
N7 Fe1 N4 94.44(13) . . ?
N4 Fe1 N9 92.62(13) . . ?
N8 Fe1 N2 113.88(11) . . ?
N8 Fe1 N3 171.01(12) . . ?
N8 Fe1 N7 74.46(12) . . ?
N8 Fe1 N9 74.03(12) . . ?
N8 Fe1 N4 98.34(11) . . ?
N1 N2 Fe1 137.8(2) . . ?
C3 N2 Fe1 116.4(2) . . ?
C3 N2 N1 105.3(3) . . ?
C8 N3 Fe1 120.3(2) . . ?
C4 N3 Fe1 119.2(2) . . ?
C4 N3 C8 120.5(3) . . ?
N6 N7 Fe1 138.4(2) . . ?
C14 N7 Fe1 115.4(3) . . ?
C14 N7 N6 105.5(3) . . ?
N10 N9 Fe1 138.2(2) . . ?
C20 N9 Fe1 115.4(3) . . ?
C20 N9 N10 105.4(3) . . ?
N5 N4 Fe1 138.5(2) . . ?
C9 N4 Fe1 116.0(3) . . ?
C9 N4 N5 105.4(3) . . ?
N2 N1 H1 124.1 . . ?
C1 N1 N2 111.8(3) . . ?
C1 N1 H1 124.1 . . ?
C15 N8 Fe1 119.1(3) . . ?
C15 N8 C19 121.1(3) . . ?
C19 N8 Fe1 119.8(2) . . ?
N7 N6 H6 124.4 . . ?
C12 N6 N7 111.3(3) . . ?
C12 N6 H6 124.4 . . ?
N4 N5 H5 124.0 . . ?
C11 N5 N4 112.0(3) . . ?
C11 N5 H5 124.0 . . ?
N9 N10 H10 124.1 . . ?
C22 N10 N9 111.8(3) . . ?
C22 N10 H10 124.1 . . ?
N4 C9 C8 117.2(3) . . ?
N4 C9 C10 109.7(3) . . ?
C10 C9 C8 133.1(3) . . ?
N2 C3 C4 116.5(3) . . ?
N2 C3 C2 110.3(3) . . ?
C2 C3 C4 133.2(3) . . ?
C23 N11 C24 116.7(4) . . ?
N3 C8 C9 112.8(3) . . ?
N3 C8 C7 121.1(4) . . ?
C7 C8 C9 126.1(4) . . ?
C36 N13 C35 116.2(4) . . ?
C34 N12 C33 116.7(4) . . ?
C45 N14 C46 116.0(5) . . ?
N9 C20 C19 117.0(4) . . ?
N9 C20 C21 110.4(4) . . ?
C21 C20 C19 132.5(3) . . ?
N7 C14 C15 117.1(3) . . ?
N7 C14 C13 110.1(4) . . ?
C13 C14 C15 132.8(3) . . ?
N8 C15 C14 113.7(3) . . ?
N8 C15 C16 120.8(4) . . ?
C16 C15 C14 125.5(4) . . ?
N3 C4 C3 113.6(3) . . ?
N3 C4 C5 121.3(4) . . ?
C5 C4 C3 125.1(4) . . ?
C31 C30 C29 120.8(4) . . ?
C31 C30 C32 117.4(4) . . ?
C32 C30 C29 121.8(4) . . ?
N8 C19 C20 113.2(3) . . ?
N8 C19 C18 119.8(4) . . ?
C18 C19 C20 127.0(4) . . ?
N6 C12 H12 126.4 . . ?
N6 C12 C13 107.3(4) . . ?
C13 C12 H12 126.4 . . ?
C30 C29 H29 116.6 . . ?
C28 C29 C30 126.8(5) . . ?
C28 C29 H29 116.6 . . ?
C3 C2 H2 127.6 . . ?
C1 C2 C3 104.9(3) . . ?
C1 C2 H2 127.6 . . ?
N1 C1 C2 107.7(4) . . ?
N1 C1 H1A 126.1 . . ?
C2 C1 H1A 126.1 . . ?
C30 C31 H31 120.1 . . ?
C30 C31 C33 119.9(5) . . ?
C33 C31 H31 120.1 . . ?
C26 C27 C28 119.8(4) . . ?
C25 C27 C28 123.1(4) . . ?
C25 C27 C26 117.1(4) . . ?
C8 C7 H7 120.6 . . ?
C8 C7 C6 118.8(4) . . ?
C6 C7 H7 120.6 . . ?
C19 C18 H18 120.3 . . ?
C17 C18 C19 119.3(4) . . ?
C17 C18 H18 120.3 . . ?
N5 C11 H11 126.5 . . ?
N5 C11 C10 107.1(4) . . ?
C10 C11 H11 126.5 . . ?
C20 C21 H21 127.1 . . ?
C22 C21 C20 105.8(4) . . ?
C22 C21 H21 127.1 . . ?
C9 C10 H10A 127.1 . . ?
C11 C10 C9 105.8(3) . . ?
C11 C10 H10A 127.1 . . ?
C4 C5 H5A 120.9 . . ?
C6 C5 C4 118.1(4) . . ?
C6 C5 H5A 120.9 . . ?
C30 C32 H32 120.4 . . ?
C30 C32 C34 119.2(4) . . ?
C34 C32 H32 120.4 . . ?
C29 C28 C27 126.8(5) . . ?
C29 C28 H28 116.6 . . ?
C27 C28 H28 116.6 . . ?
N11 C24 H24 118.1 . . ?
N11 C24 C26 123.8(5) . . ?
C26 C24 H24 118.1 . . ?
C15 C16 H16 120.8 . . ?
C17 C16 C15 118.4(4) . . ?
C17 C16 H16 120.8 . . ?
C18 C17 C16 120.5(3) . . ?
C18 C17 H17 119.8 . . ?
C16 C17 H17 119.8 . . ?
C27 C26 H26 120.4 . . ?
C24 C26 C27 119.3(5) . . ?
C24 C26 H26 120.4 . . ?
C27 C25 H25 120.3 . . ?
C27 C25 C23 119.5(5) . . ?
C23 C25 H25 120.3 . . ?
C14 C13 H13 127.1 . . ?
C12 C13 C14 105.9(4) . . ?
C12 C13 H13 127.1 . . ?
N10 C22 C21 106.6(4) . . ?
N10 C22 H22 126.7 . . ?
C21 C22 H22 126.7 . . ?
C7 C6 H6A 119.9 . . ?
C5 C6 C7 120.1(3) . . ?
C5 C6 H6A 119.9 . . ?
N11 C23 C25 123.6(5) . . ?
N11 C23 H23 118.2 . . ?
C25 C23 H23 118.2 . . ?
N12 C34 C32 123.5(5) . . ?
N12 C34 H34 118.2 . . ?
C32 C34 H34 118.2 . . ?
C38 C39 C37 117.1(5) . . ?
C38 C39 C40A 107.3(7) . . ?
C38 C39 C40B 140.3(7) . . ?
C37 C39 C40A 135.5(7) . . ?
C37 C39 C40B 102.6(7) . . ?
N12 C33 C31 123.2(5) . . ?
N12 C33 H33 118.4 . . ?
C31 C33 H33 118.4 . . ?
N14 C46 H46 117.9 . . ?
N14 C46 C44 124.2(6) . . ?
C44 C46 H46 117.9 . . ?
C39 C38 H38 119.9 . . ?
C39 C38 C36 120.2(5) . . ?
C36 C38 H38 119.9 . . ?
N13 C36 C38 123.7(5) . . ?
N13 C36 H36 118.2 . . ?
C38 C36 H36 118.2 . . ?
C44 C42 C41A 141.3(8) . . ?
C44 C42 C41B 103.0(8) . . ?
C43 C42 C44 115.3(5) . . ?
C43 C42 C41A 103.4(8) . . ?
C43 C42 C41B 141.7(8) . . ?
N13 C35 H35 118.1 . . ?
N13 C35 C37 123.8(5) . . ?
C37 C35 H35 118.1 . . ?
F8 B2 F7 112.2(4) . . ?
F8 B2 F5 105.4(5) . . ?
F5 B2 F7 107.8(5) . . ?
F6 B2 F7 111.7(5) . . ?
F6 B2 F8 112.4(5) . . ?
F6 B2 F5 106.8(6) . . ?
C39 C37 C35 119.0(5) . . ?
C39 C37 H37 120.5 . . ?
C35 C37 H37 120.5 . . ?
C46 C44 C42 119.7(7) . . ?
C46 C44 H44 120.1 . . ?
C42 C44 H44 120.1 . . ?
N14 C45 H45 118.7 . . ?
N14 C45 C43 122.6(7) . . ?
C43 C45 H45 118.7 . . ?
C42 C43 C45 122.2(7) . . ?
C42 C43 H43 118.9 . . ?
C45 C43 H43 118.9 . . ?
C39 C40A H40A 120.6 . . ?
C41A C40A C39 118.8(9) . . ?
C41A C40A H40A 120.6 . . ?
C42 C41A H41A 122.6 . . ?
C40A C41A C42 114.8(9) . . ?
C40A C41A H41A 122.6 . . ?
F1 B1 F4A 107.0(6) . . ?
F1 B1 F2A 107.6(6) . . ?
F1 B1 F2B 119.5(9) . . ?
F1 B1 F3B 107.2(7) . . ?
F4A B1 F2A 102.8(6) . . ?
F3A B1 F1 108.4(5) . . ?
F3A B1 F4A 121.7(8) . . ?
F3A B1 F2A 108.7(6) . . ?
F2B B1 F3B 96.5(9) . . ?
F4B B1 F1 121.5(9) . . ?
F4B B1 F2B 108.6(10) . . ?
F4B B1 F3B 97.8(12) . . ?
C39 C40B H40B 122.6 . . ?
C41B C40B C39 114.9(10) . . ?
C41B C40B H40B 122.6 . . ?
C42 C41B H41B 123.2 . . ?
C40B C41B C42 113.7(9) . . ?
C40B C41B H41B 123.2 . . ?

loop_
_geom_bond_atom_site_label_1
_geom_bond_atom_site_label_2
_geom_bond_distance
_geom_bond_site_symmetry_2
_geom_bond_publ_flag
Fe1 N2 2.166(3) . ?
Fe1 N3 2.138(2) . ?
Fe1 N7 2.175(3) . ?
Fe1 N9 2.203(3) . ?
Fe1 N4 2.193(3) . ?
Fe1 N8 2.128(3) . ?
F7 B2 1.362(5) . ?
N2 N1 1.346(4) . ?
N2 C3 1.343(4) . ?
N3 C8 1.345(5) . ?
N3 C4 1.341(5) . ?
N7 N6 1.351(5) . ?
N7 C14 1.345(4) . ?
N9 N10 1.345(5) . ?
N9 C20 1.340(4) . ?
N4 N5 1.345(4) . ?
N4 C9 1.342(4) . ?
N1 H1 0.8600 . ?
N1 C1 1.332(5) . ?
N8 C15 1.344(5) . ?
N8 C19 1.352(5) . ?
N6 H6 0.8600 . ?
N6 C12 1.346(5) . ?
N5 H5 0.8600 . ?
N5 C11 1.328(5) . ?
N10 H10 0.8600 . ?
N10 C22 1.343(6) . ?
F1 B1 1.346(6) . ?
C9 C8 1.462(5) . ?
C9 C10 1.389(6) . ?
C3 C4 1.457(5) . ?
C3 C2 1.398(6) . ?
N11 C24 1.333(7) . ?
N11 C23 1.326(6) . ?
C8 C7 1.382(5) . ?
N13 C36 1.319(7) . ?
N13 C35 1.321(6) . ?
N12 C34 1.332(6) . ?
N12 C33 1.334(6) . ?
N14 C46 1.327(7) . ?
N14 C45 1.317(7) . ?
F8 B2 1.356(7) . ?
C20 C19 1.462(6) . ?
C20 C21 1.382(6) . ?
C14 C15 1.448(6) . ?
C14 C13 1.390(6) . ?
C15 C16 1.394(5) . ?
C4 C5 1.398(5) . ?
C30 C29 1.470(5) . ?
C30 C31 1.372(6) . ?
C30 C32 1.381(6) . ?
C19 C18 1.391(5) . ?
C12 H12 0.9300 . ?
C12 C13 1.366(7) . ?
C29 H29 0.9300 . ?
C29 C28 1.300(6) . ?
C2 H2 0.9300 . ?
C2 C1 1.372(6) . ?
C1 H1A 0.9300 . ?
C31 H31 0.9300 . ?
C31 C33 1.384(6) . ?
C27 C28 1.469(5) . ?
C27 C26 1.392(6) . ?
C27 C25 1.377(7) . ?
C7 H7 0.9300 . ?
C7 C6 1.391(6) . ?
C18 H18 0.9300 . ?
C18 C17 1.377(7) . ?
F5 B2 1.359(7) . ?
C11 H11 0.9300 . ?
C11 C10 1.369(6) . ?
C21 H21 0.9300 . ?
C21 C22 1.375(6) . ?
C10 H10A 0.9300 . ?
C5 H5A 0.9300 . ?
C5 C6 1.382(6) . ?
C32 H32 0.9300 . ?
C32 C34 1.387(6) . ?
C28 H28 0.9300 . ?
F6 B2 1.303(7) . ?
C24 H24 0.9300 . ?
C24 C26 1.375(6) . ?
C16 H16 0.9300 . ?
C16 C17 1.377(7) . ?
C17 H17 0.9300 . ?
C26 H26 0.9300 . ?
C25 H25 0.9300 . ?
C25 C23 1.387(6) . ?
F4A B1 1.347(8) . ?
C13 H13 0.9300 . ?
C22 H22 0.9300 . ?
C6 H6A 0.9300 . ?
C23 H23 0.9300 . ?
C34 H34 0.9300 . ?
C39 C38 1.358(8) . ?
C39 C37 1.372(8) . ?
C39 C40A 1.540(9) . ?
C39 C40B 1.505(10) . ?
C33 H33 0.9300 . ?
C46 H46 0.9300 . ?
C46 C44 1.375(8) . ?
C38 H38 0.9300 . ?
C38 C36 1.362(7) . ?
C36 H36 0.9300 . ?
C42 C44 1.380(10) . ?
C42 C43 1.353(10) . ?
C42 C41A 1.519(9) . ?
C42 C41B 1.552(10) . ?
C35 H35 0.9300 . ?
C35 C37 1.376(7) . ?
C37 H37 0.9300 . ?
C44 H44 0.9300 . ?
F2A B1 1.385(8) . ?
C45 H45 0.9300 . ?
C45 C43 1.377(8) . ?
C43 H43 0.9300 . ?
C40A H40A 0.9300 . ?
C40A C41A 1.267(16) . ?
F3A B1 1.315(8) . ?
C41A H41A 0.9300 . ?
B1 F2B 1.356(11) . ?
B1 F4B 1.345(12) . ?
B1 F3B 1.467(12) . ?
C40B H40B 0.9300 . ?
C40B C41B 1.328(16) . ?
C41B H41B 0.9300 . ?

loop_
_geom_torsion_atom_site_label_1
_geom_torsion_atom_site_label_2
_geom_torsion_atom_site_label_3
_geom_torsion_atom_site_label_4
_geom_torsion
_geom_torsion_site_symmetry_1
_geom_torsion_site_symmetry_2
_geom_torsion_site_symmetry_3
_geom_torsion_site_symmetry_4
_geom_torsion_publ_flag
Fe1 N2 N1 C1 -171.4(3) . . . . ?
Fe1 N2 C3 C4 -6.2(4) . . . . ?
Fe1 N2 C3 C2 173.8(3) . . . . ?
Fe1 N3 C8 C9 -1.9(4) . . . . ?
Fe1 N3 C8 C7 178.0(3) . . . . ?
Fe1 N3 C4 C3 -0.4(4) . . . . ?
Fe1 N3 C4 C5 -178.1(3) . . . . ?
Fe1 N7 N6 C12 -168.8(3) . . . . ?
Fe1 N7 C14 C15 -6.8(4) . . . . ?
Fe1 N7 C14 C13 171.6(3) . . . . ?
Fe1 N9 N10 C22 166.8(3) . . . . ?
Fe1 N9 C20 C19 8.2(5) . . . . ?
Fe1 N9 C20 C21 -170.2(3) . . . . ?
Fe1 N4 N5 C11 -175.0(3) . . . . ?
Fe1 N4 C9 C8 -3.2(5) . . . . ?
Fe1 N4 C9 C10 176.6(3) . . . . ?
Fe1 N8 C15 C14 -2.6(4) . . . . ?
Fe1 N8 C15 C16 178.0(3) . . . . ?
Fe1 N8 C19 C20 1.0(4) . . . . ?
Fe1 N8 C19 C18 -178.9(3) . . . . ?
N2 N1 C1 C2 0.7(5) . . . . ?
N2 C3 C4 N3 4.3(5) . . . . ?
N2 C3 C4 C5 -178.1(4) . . . . ?
N2 C3 C2 C1 -0.6(5) . . . . ?
N3 C8 C7 C6 0.1(6) . . . . ?
N3 C4 C5 C6 0.1(6) . . . . ?
N7 N6 C12 C13 -0.4(5) . . . . ?
N7 C14 C15 N8 6.2(5) . . . . ?
N7 C14 C15 C16 -174.5(4) . . . . ?
N7 C14 C13 C12 0.4(5) . . . . ?
N9 N10 C22 C21 0.1(5) . . . . ?
N9 C20 C19 N8 -6.2(5) . . . . ?
N9 C20 C19 C18 173.7(4) . . . . ?
N9 C20 C21 C22 -0.1(5) . . . . ?
N4 N5 C11 C10 -0.4(5) . . . . ?
N4 C9 C8 N3 3.3(5) . . . . ?
N4 C9 C8 C7 -176.6(4) . . . . ?
N4 C9 C10 C11 -0.4(5) . . . . ?
N1 N2 C3 C4 -179.0(3) . . . . ?
N1 N2 C3 C2 1.0(4) . . . . ?
N8 C15 C16 C17 1.8(6) . . . . ?
N8 C19 C18 C17 -0.1(6) . . . . ?
N6 N7 C14 C15 -179.0(3) . . . . ?
N6 N7 C14 C13 -0.6(5) . . . . ?
N6 C12 C13 C14 0.0(6) . . . . ?
N5 N4 C9 C8 -179.7(3) . . . . ?
N5 N4 C9 C10 0.1(4) . . . . ?
N5 C11 C10 C9 0.5(5) . . . . ?
N10 N9 C20 C19 178.6(3) . . . . ?
N10 N9 C20 C21 0.2(5) . . . . ?
C9 N4 N5 C11 0.2(5) . . . . ?
C9 C8 C7 C6 -180.0(4) . . . . ?
C3 N2 N1 C1 -1.0(5) . . . . ?
C3 C4 C5 C6 -177.4(4) . . . . ?
C3 C2 C1 N1 0.0(5) . . . . ?
N11 C24 C26 C27 1.4(7) . . . . ?
C8 N3 C4 C3 178.9(3) . . . . ?
C8 N3 C4 C5 1.2(6) . . . . ?
C8 C9 C10 C11 179.4(4) . . . . ?
C8 C7 C6 C5 1.1(7) . . . . ?
N13 C35 C37 C39 0.8(9) . . . . ?
N14 C46 C44 C42 -0.6(9) . . . . ?
N14 C45 C43 C42 -0.4(11) . . . . ?
C20 N9 N10 C22 -0.2(5) . . . . ?
C20 C19 C18 C17 180.0(4) . . . . ?
C20 C21 C22 N10 0.0(6) . . . . ?
C14 N7 N6 C12 0.6(5) . . . . ?
C14 C15 C16 C17 -177.4(4) . . . . ?
C15 N8 C19 C20 -178.7(3) . . . . ?
C15 N8 C19 C18 1.3(6) . . . . ?
C15 C14 C13 C12 178.4(4) . . . . ?
C15 C16 C17 C18 -0.6(7) . . . . ?
C4 N3 C8 C9 178.8(3) . . . . ?
C4 N3 C8 C7 -1.3(6) . . . . ?
C4 C3 C2 C1 179.4(4) . . . . ?
C4 C5 C6 C7 -1.2(7) . . . . ?
C30 C29 C28 C27 -178.4(4) . . . . ?
C30 C31 C33 N12 1.0(7) . . . . ?
C30 C32 C34 N12 -0.3(7) . . . . ?
C19 N8 C15 C14 177.1(3) . . . . ?
C19 N8 C15 C16 -2.2(6) . . . . ?
C19 C20 C21 C22 -178.2(4) . . . . ?
C19 C18 C17 C16 -0.2(7) . . . . ?
C29 C30 C31 C33 179.3(4) . . . . ?
C29 C30 C32 C34 -179.6(4) . . . . ?
C2 C3 C4 N3 -175.6(4) . . . . ?
C2 C3 C4 C5 2.0(7) . . . . ?
C31 C30 C29 C28 -165.1(5) . . . . ?
C31 C30 C32 C34 0.8(7) . . . . ?
C27 C25 C23 N11 -0.9(8) . . . . ?
C21 C20 C19 N8 171.8(4) . . . . ?
C21 C20 C19 C18 -8.2(8) . . . . ?
C10 C9 C8 N3 -176.4(4) . . . . ?
C10 C9 C8 C7 3.7(7) . . . . ?
C32 C30 C29 C28 15.3(7) . . . . ?
C32 C30 C31 C33 -1.1(7) . . . . ?
C28 C27 C26 C24 -180.0(4) . . . . ?
C28 C27 C25 C23 179.7(4) . . . . ?
C24 N11 C23 C25 -0.7(7) . . . . ?
C26 C27 C28 C29 -171.8(5) . . . . ?
C26 C27 C25 C23 2.7(7) . . . . ?
C25 C27 C28 C29 11.3(8) . . . . ?
C25 C27 C26 C24 -2.9(7) . . . . ?
C13 C14 C15 N8 -171.7(4) . . . . ?
C13 C14 C15 C16 7.6(7) . . . . ?
C23 N11 C24 C26 0.4(7) . . . . ?
C34 N12 C33 C31 -0.4(7) . . . . ?
C39 C38 C36 N13 0.5(10) . . . . ?
C39 C40A C41A C42 179.5(7) . . . . ?
C39 C40B C41B C42 -178.9(7) . . . . ?
C33 N12 C34 C32 0.0(7) . . . . ?
C46 N14 C45 C43 0.5(9) . . . . ?
C38 C39 C37 C35 -1.6(9) . . . . ?
C38 C39 C40A C41A -177.6(8) . . . . ?
C38 C39 C40B C41B 13.0(16) . . . . ?
C36 N13 C35 C37 0.6(8) . . . . ?
C35 N13 C36 C38 -1.3(9) . . . . ?
C37 C39 C38 C36 1.0(9) . . . . ?
C37 C39 C40A C41A 5.7(14) . . . . ?
C37 C39 C40B C41B -169.4(9) . . . . ?
C44 C42 C43 C45 -0.2(10) . . . . ?
C44 C42 C41A C40A 3.7(15) . . . . ?
C44 C42 C41B C40B 175.2(8) . . . . ?
C45 N14 C46 C44 0.0(8) . . . . ?
C43 C42 C44 C46 0.7(9) . . . . ?
C43 C42 C41A C40A -176.7(8) . . . . ?
C43 C42 C41B C40B -6.4(16) . . . . ?
C40A C39 C38 C36 -176.4(6) . . . . ?
C40A C39 C37 C35 174.9(7) . . . . ?
C40A C39 C40B C41B 3.9(9) . . . . ?
C41A C42 C44 C46 -179.8(8) . . . . ?
C41A C42 C43 C45 -179.9(6) . . . . ?
C41A C42 C41B C40B -4.2(8) . . . . ?
C40B C39 C38 C36 178.4(9) . . . . ?
C40B C39 C37 C35 -179.9(6) . . . . ?
C40B C39 C40A C41A -3.7(9) . . . . ?
C41B C42 C44 C46 179.6(6) . . . . ?
C41B C42 C43 C45 -178.5(9) . . . . ?
C41B C42 C41A C40A 4.7(9) . . . . ?

loop_
_exptl_oxdiff_crystal_face_indexfrac_h
_exptl_oxdiff_crystal_face_indexfrac_k
_exptl_oxdiff_crystal_face_indexfrac_l
_exptl_oxdiff_crystal_face_x
_exptl_oxdiff_crystal_face_y
_exptl_oxdiff_crystal_face_z
1.5702 -0.4849 14.7593 0.3344 0.2314 0.9136
0.5903 -11.8926 -2.1120 0.7336 0.5043 -0.4556
-1.5388 -0.0434 -14.8030 -0.3008 -0.2083 -0.9307
-5.2771 0.8296 11.9700 0.5033 -0.7300 0.4624
-3.5430 -4.5797 -10.6593 0.2130 -0.3118 -0.9260
6.6281 2.4507 -2.3224 -0.5472 0.7956 0.2599
5.4561 -0.6228 -11.5213 -0.5147 0.7466 -0.4215
1.1140 -3.6827 -15.2934 -0.1916 0.2759 -0.9419
-1.4633 9.9930 -7.5128 -0.8069 -0.5557 -0.2004
-0.5248 11.8370 2.7044 -0.7178 -0.4934 0.4912
1.6543 -7.7198 10.8336 0.7265 0.5007 0.4706
